data_4314407
loop_
_publ_author_name
'Luca Rigamonti'
'Alessandra Forni'
'Mario Manassero'
'Carlo Manassero'
'Alessandro Pasini'

_publ_section_title
;
 Cooperation between Cis and Trans Influences in cis-PtII(PPh3)2
 Complexes: Structural, Spectroscopic, and Computational Studies
;
_journal_name_full 'Inorganic Chemistry'
_journal_page_first 123
_journal_page_last 135
_journal_paper_doi 10.1021/ic901510m
_journal_volume 49
_journal_year 2010
_chemical_formula_sum 'C37 H31 Cl4 N O3 P2 Pt'
_chemical_formula_weight 936.51
_space_group_IT_number 2
_symmetry_cell_setting triclinic
_symmetry_space_group_name_Hall '-P 1'
_symmetry_space_group_name_H-M 'P -1'
_audit_creation_date 09-02-01
_audit_creation_method 'from The Personal SDP version 2.1.1'
_cell_angle_alpha 92.144(1)
_cell_angle_beta 96.166(1)
_cell_angle_gamma 106.110(1)
_cell_formula_units_Z 2
_cell_length_a 11.1572(5)
_cell_length_b 11.6921(5)
_cell_length_c 14.6755(7)
_cell_measurement_reflns_used 9467
_cell_measurement_temperature 296
_cell_measurement_theta_max 29
_cell_measurement_theta_min 3
_cell_volume 1824.08(14)
_computing_cell_refinement 'APEX II (Bruker)'
_computing_data_collection 'APEX II (Bruker)'
_computing_data_reduction 'SAINT (Bruker)'
_computing_structure_refinement ' Full-matrix least-squares  (The Personal SDP, 1991)'
_computing_structure_solution ' SHELXS-86  (Sheldrick, 1986) as implemented in The Personal SDP'
_diffrn_ambient_temperature 296
_diffrn_measurement_device 'APEX II (Bruker)'
_diffrn_measurement_method omega
_diffrn_radiation_detector 'APEX II CCD area detector'
_diffrn_radiation_monochromator graphite
_diffrn_radiation_source 'fine-focus sealed tube'
_diffrn_radiation_type Mo-K\a
_diffrn_radiation_wavelength 0.71073
_diffrn_reflns_limit_h_max 16
_diffrn_reflns_limit_h_min -16
_diffrn_reflns_limit_k_max 16
_diffrn_reflns_limit_k_min -17
_diffrn_reflns_limit_l_max 21
_diffrn_reflns_limit_l_min -21
_diffrn_reflns_reduction_process SAINT
_diffrn_reflns_theta_max 29.00
_diffrn_reflns_theta_min 3.00
_diffrn_standards_decay_% 0.00
_diffrn_standards_number 175
_exptl_absorpt_coefficient_mu 4.304
_exptl_absorpt_correction_T_max 1.000
_exptl_absorpt_correction_T_min 0.594
_exptl_absorpt_correction_type empirical
_exptl_absorpt_process_details '  SADABS'
_exptl_crystal_colour colourless
_exptl_crystal_density_diffrn 1.705
_exptl_crystal_description bipyramid
_exptl_crystal_F_000 920
_exptl_crystal_size_max 0.250
_exptl_crystal_size_mid 0.200
_exptl_crystal_size_min 0.120
_refine_diff_density_max 1.705
_refine_diff_density_min -1.331
_refine_ls_goodness_of_fit_all 1.012
_refine_ls_goodness_of_fit_obs 1.012
_refine_ls_hydrogen_treatment noref
_refine_ls_matrix_type full
_refine_ls_number_constraints 0
_refine_ls_number_parameters 469
_refine_ls_number_reflns 11538
_refine_ls_number_restraints 0
_refine_ls_R_factor_all 0.031
_refine_ls_R_factor_obs 0.031
_refine_ls_shift/esd_max 0.010
_refine_ls_shift/esd_mean 0.000
_refine_ls_structure_factor_coef Fsqd
_refine_ls_weighting_scheme calc
_refine_ls_wR_factor_obs 0.048
_cod_data_source_file ic901510m_si_004.cif
_cod_data_source_block compound_4.CHCl3
_cod_original_cell_volume 1824.1(1)
_cod_database_code 4314407
_diffrn_reflns_number_total 60430
_diffrn_reflns_number_independent 11538
_r_int 0.0246
_total_number_of_frames 3013
_time_per_frame_seconds 20
_frame_width_degrees 0.50
_detector_sample_distance_cm 5.00
_conventional_r1_(i>2\s(i)) 0.022
_reflections_with_i>2\s(i) 9926
_refine_diff_density_esd 0.175

loop_
_symmetry_equiv_pos_as_xyz
+x,+y,+z
-x,-y,-z

loop_
_atom_site_aniso_label
_atom_site_aniso_U_11
_atom_site_aniso_U_22
_atom_site_aniso_U_33
_atom_site_aniso_U_12
_atom_site_aniso_U_13
_atom_site_aniso_U_23
_atom_site_aniso_type_symbol
Pt 0.02974(3) 0.02764(3) 0.03328(3) 0.00824(2) 0.00291(2) 0.00048(3) Pt
Cl1 0.0494(2) 0.0473(2) 0.0745(4) 0.0248(2) 0.0081(2) -0.0003(3) Cl
Cl2 0.0869(4) 0.0789(4) 0.0591(4) 0.0279(3) -0.0098(3) 0.0049(3) Cl
Cl3 0.084(1) 0.116(1) 0.0677(8) -0.0185(9) -0.0028(8) 0.0361(7) Cl
Cl4 0.098(1) 0.0737(9) 0.181(2) 0.0345(8) 0.008(1) -0.010(1) Cl
Cl5 0.155(3) 0.077(2) 0.060(2) -0.030(2) 0.005(2) 0.008(2) Cl
Cl6 0.123(2) 0.099(2) 0.207(5) 0.070(1) -0.026(3) 0.014(2) Cl
Cl7 0.094(2) 0.092(2) 0.117(2) 0.004(2) -0.002(2) 0.050(2) Cl
Cl8 0.101(2) 0.076(2) 0.126(3) 0.044(1) 0.023(2) 0.013(2) Cl
P1 0.0302(2) 0.0329(2) 0.0292(2) 0.0104(2) 0.0034(2) 0.0005(2) P
P2 0.0313(2) 0.0320(2) 0.0348(2) 0.0075(2) 0.0053(2) 0.0008(2) P
O1 0.0415(7) 0.0321(6) 0.0393(7) 0.0047(5) -0.0019(6) -0.0007(6) O
O2 0.098(1) 0.068(1) 0.0453(9) 0.008(1) -0.007(1) 0.0062(9) O
O3 0.114(2) 0.051(1) 0.088(1) -0.007(1) -0.002(1) 0.0265(9) O
N 0.0466(9) 0.0375(8) 0.056(1) 0.0050(7) -0.0018(9) -0.0001(8) N
C1 0.085(2) 0.055(1) 0.073(2) 0.005(1) -0.019(1) 0.018(1) C
C111 0.0335(8) 0.0364(8) 0.0366(9) 0.0106(6) 0.0038(7) 0.0032(8) C
C112 0.040(1) 0.052(1) 0.047(1) 0.0050(9) 0.0076(9) -0.007(1) C
C113 0.043(1) 0.056(1) 0.062(1) 0.000(1) 0.004(1) -0.005(1) C
C114 0.047(1) 0.056(1) 0.066(1) 0.002(1) 0.017(1) 0.009(1) C
C115 0.058(1) 0.054(1) 0.051(1) 0.010(1) 0.0226(9) 0.011(1) C
C116 0.048(1) 0.043(1) 0.039(1) 0.0090(8) 0.0114(8) 0.0038(9) C
C121 0.0374(8) 0.0349(8) 0.0354(9) 0.0100(7) 0.0004(8) 0.0015(8) C
C122 0.047(1) 0.061(1) 0.051(1) 0.0262(8) -0.0031(9) -0.001(1) C
C123 0.061(1) 0.064(1) 0.069(2) 0.0298(9) -0.020(1) 0.001(1) C
C124 0.081(2) 0.049(1) 0.052(1) 0.013(1) -0.025(1) 0.004(1) C
C125 0.071(1) 0.053(1) 0.034(1) 0.006(1) -0.001(1) 0.005(1) C
C126 0.048(1) 0.042(1) 0.035(1) 0.0080(8) 0.0039(9) 0.0022(9) C
C131 0.0337(8) 0.0355(8) 0.0352(9) 0.0095(6) 0.0079(7) 0.0004(8) C
C132 0.0406(9) 0.0380(9) 0.050(1) 0.0126(7) 0.0129(8) 0.0016(9) C
C133 0.061(1) 0.039(1) 0.075(2) 0.0153(9) 0.019(1) -0.006(1) C
C134 0.076(2) 0.055(1) 0.056(1) 0.011(1) 0.011(1) -0.019(1) C
C135 0.069(1) 0.063(1) 0.040(1) 0.012(1) 0.003(1) -0.009(1) C
C136 0.049(1) 0.045(1) 0.039(1) 0.0119(8) 0.0014(9) -0.0033(9) C
C211 0.0376(8) 0.0317(8) 0.045(1) 0.0068(7) 0.0132(8) 0.0040(8) C
C212 0.046(1) 0.045(1) 0.056(1) 0.0155(8) 0.0159(9) 0.0118(9) C
C213 0.070(1) 0.052(1) 0.085(2) 0.0276(9) 0.033(1) 0.027(1) C
C214 0.092(2) 0.039(1) 0.112(2) 0.025(1) 0.043(1) 0.014(1) C
C215 0.084(2) 0.042(1) 0.093(2) 0.009(1) 0.019(1) -0.016(1) C
C216 0.057(1) 0.043(1) 0.058(1) 0.0115(9) 0.009(1) -0.008(1) C
C221 0.0348(8) 0.0411(9) 0.0348(9) 0.0126(7) 0.0046(7) 0.0019(8) C
C222 0.0359(9) 0.048(1) 0.042(1) 0.0095(8) 0.0060(8) 0.0043(9) C
C223 0.0390(9) 0.065(1) 0.045(1) 0.0146(9) 0.0091(9) 0.012(1) C
C224 0.048(1) 0.082(1) 0.039(1) 0.0280(9) 0.0096(9) 0.006(1) C
C225 0.063(1) 0.064(1) 0.041(1) 0.0257(9) 0.004(1) -0.007(1) C
C226 0.052(1) 0.044(1) 0.043(1) 0.0133(8) 0.0042(9) -0.0030(9) C
C231 0.0359(8) 0.0352(8) 0.037(1) 0.0104(7) 0.0030(8) 0.0003(8) C
C232 0.0375(9) 0.054(1) 0.048(1) 0.0124(8) 0.0065(9) 0.008(1) C
C233 0.037(1) 0.070(1) 0.065(1) 0.0154(9) -0.002(1) 0.004(1) C
C234 0.055(1) 0.069(1) 0.052(1) 0.0275(9) -0.010(1) 0.000(1) C
C235 0.066(1) 0.079(1) 0.041(1) 0.025(1) 0.001(1) 0.008(1) C
C236 0.046(1) 0.071(1) 0.043(1) 0.012(1) 0.0084(9) 0.009(1) C

loop_
_atom_site_label
_atom_site_fract_x
_atom_site_fract_y
_atom_site_fract_z
_atom_site_occupancy
_atom_site_U_iso_or_equiv
_atom_site_thermal_displace_type
_atom_site_type_symbol
Pt 0.293639(6) -.035970(6) 0.253098(5) 1.00 0.03032(2) Uani Pt
Cl1 0.14073(5) 0.06817(5) 0.25934(5) 1.00 0.0548(2) Uani Cl
Cl2 0.24580(7) 0.63825(7) 0.57966(5) 1.00 0.0755(3) Uani Cl
Cl3 0.2762(2) 0.5285(2) 0.7479(1) 0.50 0.0987(8) Uani Cl
Cl4 0.4386(2) 0.5196(2) 0.5930(2) 0.50 0.116(1) Uani Cl
Cl5 0.2346(4) 0.5503(3) 0.7554(2) 0.25 0.110(2) Uani Cl
Cl6 0.3967(4) 0.4968(3) 0.6291(4) 0.25 0.138(2) Uani Cl
Cl7 0.3089(4) 0.5093(3) 0.7360(3) 0.25 0.106(2) Uani Cl
Cl8 0.4625(3) 0.5463(3) 0.6329(3) 0.25 0.097(2) Uani Cl
P1 0.45258(4) -0.11723(4) 0.24068(3) 1.00 0.0305(2) Uani P
P2 0.14099(4) -0.20312(4) 0.26793(3) 1.00 0.0329(2) Uani P
O1 0.4184(1) 0.1352(1) 0.24683(9) 1.00 0.0394(5) Uani O
O2 0.3664(2) 0.1040(2) 0.1002(1) 1.00 0.0748(9) Uani O
O3 0.4645(2) 0.2799(2) 0.1610(1) 1.00 0.091(1) Uani O
N 0.4152(2) 0.1724(2) 0.1687(1) 1.00 0.0489(8) Uani N
C1 0.3541(3) 0.6064(2) 0.6630(2) 1.00 0.076(1) Uani C
C111 0.5922(2) -0.0154(2) 0.2023(1) 1.00 0.0355(7) Uani C
C112 0.6659(2) 0.0777(2) 0.2635(2) 1.00 0.0482(9) Uani C
C113 0.7774(2) 0.1512(2) 0.2405(2) 1.00 0.057(1) Uani C
C114 0.8170(2) 0.1316(2) 0.1574(2) 1.00 0.058(1) Uani C
C115 0.7444(2) 0.0406(2) 0.0963(2) 1.00 0.0543(9) Uani C
C116 0.6318(2) -0.0324(2) 0.1179(1) 1.00 0.0437(8) Uani C
C121 0.5218(2) -0.1555(2) 0.3492(1) 1.00 0.0363(7) Uani C
C122 0.6337(2) -0.1860(2) 0.3530(2) 1.00 0.0517(9) Uani C
C123 0.6924(2) -0.2061(2) 0.4359(2) 1.00 0.065(1) Uani C
C124 0.6413(3) -0.1935(2) 0.5161(2) 1.00 0.064(1) Uani C
C125 0.5323(2) -0.1611(2) 0.5132(2) 1.00 0.055(1) Uani C
C126 0.4708(2) -0.1423(2) 0.4301(1) 1.00 0.0429(8) Uani C
C131 0.4135(2) -0.2443(2) 0.1571(1) 1.00 0.0346(7) Uani C
C132 0.4425(2) -0.3503(2) 0.1739(2) 1.00 0.0422(8) Uani C
C133 0.4150(2) -0.4405(2) 0.1040(2) 1.00 0.057(1) Uani C
C134 0.3615(3) -0.4241(2) 0.0182(2) 1.00 0.064(1) Uani C
C135 0.3320(2) -0.3193(2) 0.0015(2) 1.00 0.059(1) Uani C
C136 0.3570(2) -0.2296(2) 0.0708(1) 1.00 0.0448(8) Uani C
C211 0.1620(2) -0.3519(2) 0.2537(1) 1.00 0.0380(7) Uani C
C212 0.2260(2) -0.3946(2) 0.3260(2) 1.00 0.0476(8) Uani C
C213 0.2343(2) -0.5105(2) 0.3194(2) 1.00 0.065(1) Uani C
C214 0.1793(3) -0.5849(2) 0.2423(2) 1.00 0.077(1) Uani C
C215 0.1184(3) -0.5433(2) 0.1708(2) 1.00 0.075(1) Uani C
C216 0.1085(2) -0.4272(2) 0.1758(2) 1.00 0.053(1) Uani C
C221 0.0850(2) -0.2080(2) 0.3809(1) 1.00 0.0365(7) Uani C
C222 0.0080(2) -0.3141(2) 0.4071(1) 1.00 0.0420(8) Uani C
C223 -0.0355(2) -0.3184(2) 0.4926(2) 1.00 0.0491(9) Uani C
C224 -0.0018(2) -0.2175(2) 0.5523(2) 1.00 0.0541(9) Uani C
C225 0.0750(2) -0.1135(2) 0.5275(2) 1.00 0.0550(9) Uani C
C226 0.1196(2) -0.1074(2) 0.4417(2) 1.00 0.0467(9) Uani C
C231 0.0093(2) -0.2093(2) 0.1813(1) 1.00 0.0362(7) Uani C
C232 -0.1143(2) -0.2556(2) 0.1973(2) 1.00 0.0463(8) Uani C
C233 -0.2120(2) -0.2667(2) 0.1265(2) 1.00 0.058(1) Uani C
C234 -0.1870(2) -0.2315(2) 0.0416(2) 1.00 0.058(1) Uani C
C235 -0.0647(2) -0.1827(2) 0.0257(2) 1.00 0.061(1) Uani C
C236 0.0337(2) -0.1710(2) 0.0949(2) 1.00 0.054(1) Uani C
H1 0.6390 0.0911 0.3227 1.00 0.0531 Uiso H
H2 0.8276 0.2166 0.2831 1.00 0.0624 Uiso H
H3 0.8960 0.1819 0.1419 1.00 0.0638 Uiso H
H4 0.7722 0.0274 0.0375 1.00 0.0598 Uiso H
H5 0.5806 -0.0956 0.0739 1.00 0.0481 Uiso H
H6 0.6708 -0.1933 0.2970 1.00 0.0568 Uiso H
H7 0.7697 -0.2291 0.4380 1.00 0.0710 Uiso H
H8 0.6827 -0.2076 0.5744 1.00 0.0709 Uiso H
H9 0.4975 -0.1512 0.5698 1.00 0.0606 Uiso H
H10 0.3931 -0.1202 0.4285 1.00 0.0472 Uiso H
H11 0.4816 -0.3612 0.2340 1.00 0.0464 Uiso H
H12 0.4334 -0.5153 0.1157 1.00 0.0631 Uiso H
H13 0.3446 -0.4867 -0.0307 1.00 0.0709 Uiso H
H14 0.2938 -0.3085 -0.0590 1.00 0.0653 Uiso H
H15 0.3350 -0.1564 0.0593 1.00 0.0494 Uiso H
H16 0.2645 -0.3430 0.3808 1.00 0.0523 Uiso H
H17 0.2792 -0.5395 0.3695 1.00 0.0709 Uiso H
H18 0.1838 -0.6666 0.2387 1.00 0.0850 Uiso H
H19 0.0816 -0.5953 0.1159 1.00 0.0821 Uiso H
H20 0.0642 -0.3990 0.1249 1.00 0.0587 Uiso H
H21 -0.0153 -0.3853 0.3656 1.00 0.0462 Uiso H
H22 -0.0897 -0.3923 0.5103 1.00 0.0540 Uiso H
H23 -0.0325 -0.2204 0.6118 1.00 0.0594 Uiso H
H24 0.0988 -0.0429 0.5698 1.00 0.0604 Uiso H
H25 0.1744 -0.0332 0.4249 1.00 0.0514 Uiso H
H26 -0.1332 -0.2805 0.2578 1.00 0.0510 Uiso H
H27 -0.2984 -0.2998 0.1380 1.00 0.0635 Uiso H
H28 -0.2553 -0.2406 -0.0074 1.00 0.0637 Uiso H
H29 -0.0471 -0.1563 -0.0346 1.00 0.0673 Uiso H
H30 0.1196 -0.1360 0.0830 1.00 0.0593 Uiso H

loop_
_atom_type_symbol
_atom_type_oxidation_number
_atom_type_number_in_cell
_atom_type_scat_dispersion_real
_atom_type_scat_dispersion_imag
_atom_type_scat_source
Pt 0 2 -2.3520 8.3880 'International Tables Vol IV Table 2.2A'
Cl 0 8 0.1320 0.1590 'International Tables Vol IV Table 2.2A'
P 0 4 0.0900 0.0950 'International Tables Vol IV Table 2.2A'
O 0 6 0.0080 0.0060 'International Tables Vol IV Table 2.2A'
N 0 2 0.0040 0.0030 'International Tables Vol IV Table 2.2A'
C 0 74 0.0020 0.0020 'International Tables Vol IV Table 2.2A'
H 0 62 0.0000 0.0000 'International Tables Vol IV Table 2.2A'

loop_
_geom_angle_atom_site_label_1
_geom_angle_atom_site_label_2
_geom_angle_atom_site_label_3
_geom_angle
_geom_angle_site_symmetry_1
_geom_angle_site_symmetry_2
_geom_angle_site_symmetry_3
_geom_angle_publ_flag
Cl1 Pt P1 173.6(1) 1_555 1_555 1_555 yes
Cl1 Pt P2 87.3(1) 1_555 1_555 1_555 yes
Cl1 Pt O1 84.3(1) 1_555 1_555 1_555 yes
P1 Pt P2 98.8(1) 1_555 1_555 1_555 yes
P1 Pt O1 89.7(1) 1_555 1_555 1_555 yes
P2 Pt O1 171.2(1) 1_555 1_555 1_555 yes
Cl5 Cl3 Cl7 170.8(6) 1_555 1_555 1_555 yes
Cl5 Cl3 C1 107.5(4) 1_555 1_555 1_555 yes
Cl7 Cl3 C1 67.0(5) 1_555 1_555 1_555 yes
Cl6 Cl4 Cl8 68.7(5) 1_555 1_555 1_555 yes
Cl6 Cl4 C1 52.5(4) 1_555 1_555 1_555 yes
Cl8 Cl4 C1 57.1(4) 1_555 1_555 1_555 yes
Cl3 Cl5 Cl7 4.2(3) 1_555 1_555 1_555 yes
Cl3 Cl5 C1 55.8(3) 1_555 1_555 1_555 yes
Cl7 Cl5 C1 53.2(3) 1_555 1_555 1_555 yes
Cl4 Cl6 Cl7 156.0(4) 1_555 1_555 1_555 yes
Cl4 Cl6 Cl8 49.3(4) 1_555 1_555 1_555 yes
Cl4 Cl6 C1 105.1(4) 1_555 1_555 1_555 yes
Cl7 Cl6 Cl8 111.7(6) 1_555 1_555 1_555 yes
Cl7 Cl6 C1 52.8(2) 1_555 1_555 1_555 yes
Cl8 Cl6 C1 81.5(4) 1_555 1_555 1_555 yes
Cl3 Cl7 Cl5 4.9(3) 1_555 1_555 1_555 yes
Cl3 Cl7 Cl6 142.3(6) 1_555 1_555 1_555 yes
Cl3 Cl7 Cl8 139.5(6) 1_555 1_555 1_555 yes
Cl3 Cl7 C1 95.7(5) 1_555 1_555 1_555 yes
Cl5 Cl7 Cl6 138.0(4) 1_555 1_555 1_555 yes
Cl5 Cl7 Cl8 136.8(3) 1_555 1_555 1_555 yes
Cl5 Cl7 C1 92.8(3) 1_555 1_555 1_555 yes
Cl6 Cl7 Cl8 18.1(1) 1_555 1_555 1_555 yes
Cl6 Cl7 C1 51.0(2) 1_555 1_555 1_555 yes
Cl8 Cl7 C1 44.0(2) 1_555 1_555 1_555 yes
Cl4 Cl8 Cl6 62.0(5) 1_555 1_555 1_555 yes
Cl4 Cl8 Cl7 110.3(4) 1_555 1_555 1_555 yes
Cl4 Cl8 C1 103.6(4) 1_555 1_555 1_555 yes
Cl6 Cl8 Cl7 50.2(5) 1_555 1_555 1_555 yes
Cl6 Cl8 C1 70.1(4) 1_555 1_555 1_555 yes
Cl7 Cl8 C1 42.6(2) 1_555 1_555 1_555 yes
Pt P1 C111 114.0(1) 1_555 1_555 1_555 yes
Pt P1 C121 114.4(1) 1_555 1_555 1_555 yes
Pt P1 C131 113.8(1) 1_555 1_555 1_555 yes
C111 P1 C121 100.1(1) 1_555 1_555 1_555 yes
C111 P1 C131 103.3(1) 1_555 1_555 1_555 yes
C121 P1 C131 109.8(1) 1_555 1_555 1_555 yes
Pt P2 C211 122.8(1) 1_555 1_555 1_555 yes
Pt P2 C221 113.1(1) 1_555 1_555 1_555 yes
Pt P2 C231 107.8(1) 1_555 1_555 1_555 yes
C211 P2 C221 101.0(1) 1_555 1_555 1_555 yes
C211 P2 C231 102.9(1) 1_555 1_555 1_555 yes
C221 P2 C231 108.2(1) 1_555 1_555 1_555 yes
Pt O1 N 113.3(1) 1_555 1_555 1_555 yes
O1 N O2 121.1(2) 1_555 1_555 1_555 yes
O1 N O3 118.1(2) 1_555 1_555 1_555 yes
O2 N O3 120.7(2) 1_555 1_555 1_555 yes
Cl2 C1 Cl3 110.0(2) 1_555 1_555 1_555 yes
Cl2 C1 Cl4 102.8(2) 1_555 1_555 1_555 yes
Cl2 C1 Cl5 96.9(2) 1_555 1_555 1_555 yes
Cl2 C1 Cl6 110.9(2) 1_555 1_555 1_555 yes
Cl2 C1 Cl7 121.0(2) 1_555 1_555 1_555 yes
Cl2 C1 Cl8 120.6(2) 1_555 1_555 1_555 yes
Cl3 C1 Cl4 114.8(2) 1_555 1_555 1_555 yes
Cl3 C1 Cl5 16.8(1) 1_555 1_555 1_555 yes
Cl3 C1 Cl6 92.5(2) 1_555 1_555 1_555 yes
Cl3 C1 Cl7 17.3(2) 1_555 1_555 1_555 yes
Cl3 C1 Cl8 110.7(2) 1_555 1_555 1_555 yes
Cl4 C1 Cl5 129.8(2) 1_555 1_555 1_555 yes
Cl4 C1 Cl6 22.4(2) 1_555 1_555 1_555 yes
Cl4 C1 Cl7 98.2(2) 1_555 1_555 1_555 yes
Cl4 C1 Cl8 19.2(1) 1_555 1_555 1_555 yes
Cl5 C1 Cl6 107.4(3) 1_555 1_555 1_555 yes
Cl5 C1 Cl7 34.0(2) 1_555 1_555 1_555 yes
Cl5 C1 Cl8 127.4(2) 1_555 1_555 1_555 yes
Cl6 C1 Cl7 76.2(3) 1_555 1_555 1_555 yes
Cl6 C1 Cl8 28.5(2) 1_555 1_555 1_555 yes
Cl7 C1 Cl8 93.4(3) 1_555 1_555 1_555 yes
P1 C111 C112 118.3(2) 1_555 1_555 1_555 yes
P1 C111 C116 122.7(1) 1_555 1_555 1_555 yes
C112 C111 C116 118.8(2) 1_555 1_555 1_555 yes
C111 C112 C113 120.4(2) 1_555 1_555 1_555 yes
C111 C112 H1 119.8 1_555 1_555 1_555 yes
C113 C112 H1 119.8 1_555 1_555 1_555 yes
C112 C113 C114 120.1(2) 1_555 1_555 1_555 yes
C112 C113 H2 119.9 1_555 1_555 1_555 yes
C114 C113 H2 119.9 1_555 1_555 1_555 yes
C113 C114 C115 119.8(2) 1_555 1_555 1_555 yes
C113 C114 H3 120.1 1_555 1_555 1_555 yes
C115 C114 H3 120.1 1_555 1_555 1_555 yes
C114 C115 C116 120.7(2) 1_555 1_555 1_555 yes
C114 C115 H4 119.7 1_555 1_555 1_555 yes
C116 C115 H4 119.7 1_555 1_555 1_555 yes
C111 C116 C115 120.1(2) 1_555 1_555 1_555 yes
C111 C116 H5 119.9 1_555 1_555 1_555 yes
C115 C116 H5 119.9 1_555 1_555 1_555 yes
P1 C121 C122 119.6(2) 1_555 1_555 1_555 yes
P1 C121 C126 120.5(2) 1_555 1_555 1_555 yes
C122 C121 C126 119.5(2) 1_555 1_555 1_555 yes
C121 C122 C123 120.3(2) 1_555 1_555 1_555 yes
C121 C122 H6 119.9 1_555 1_555 1_555 yes
C123 C122 H6 119.9 1_555 1_555 1_555 yes
C122 C123 C124 120.1(3) 1_555 1_555 1_555 yes
C122 C123 H7 119.9 1_555 1_555 1_555 yes
C124 C123 H7 119.9 1_555 1_555 1_555 yes
C123 C124 C125 120.0(2) 1_555 1_555 1_555 yes
C123 C124 H8 120.0 1_555 1_555 1_555 yes
C125 C124 H8 120.0 1_555 1_555 1_555 yes
C124 C125 C126 120.7(2) 1_555 1_555 1_555 yes
C124 C125 H9 119.6 1_555 1_555 1_555 yes
C126 C125 H9 119.6 1_555 1_555 1_555 yes
C121 C126 C125 119.4(2) 1_555 1_555 1_555 yes
C121 C126 H10 120.3 1_555 1_555 1_555 yes
C125 C126 H10 120.3 1_555 1_555 1_555 yes
P1 C131 C132 123.5(1) 1_555 1_555 1_555 yes
P1 C131 C136 116.6(2) 1_555 1_555 1_555 yes
C132 C131 C136 119.9(2) 1_555 1_555 1_555 yes
C131 C132 C133 119.4(2) 1_555 1_555 1_555 yes
C131 C132 H11 120.3 1_555 1_555 1_555 yes
C133 C132 H11 120.3 1_555 1_555 1_555 yes
C132 C133 C134 120.3(2) 1_555 1_555 1_555 yes
C132 C133 H12 119.8 1_555 1_555 1_555 yes
C134 C133 H12 119.8 1_555 1_555 1_555 yes
C133 C134 C135 120.4(2) 1_555 1_555 1_555 yes
C133 C134 H13 119.8 1_555 1_555 1_555 yes
C135 C134 H13 119.8 1_555 1_555 1_555 yes
C134 C135 C136 119.9(2) 1_555 1_555 1_555 yes
C134 C135 H14 120.0 1_555 1_555 1_555 yes
C136 C135 H14 120.0 1_555 1_555 1_555 yes
C131 C136 C135 120.1(2) 1_555 1_555 1_555 yes
C131 C136 H15 120.0 1_555 1_555 1_555 yes
C135 C136 H15 120.0 1_555 1_555 1_555 yes
P2 C211 C212 119.2(1) 1_555 1_555 1_555 yes
P2 C211 C216 121.8(2) 1_555 1_555 1_555 yes
C212 C211 C216 118.9(2) 1_555 1_555 1_555 yes
C211 C212 C213 120.0(2) 1_555 1_555 1_555 yes
C211 C212 H16 120.0 1_555 1_555 1_555 yes
C213 C212 H16 120.0 1_555 1_555 1_555 yes
C212 C213 C214 120.5(3) 1_555 1_555 1_555 yes
C212 C213 H17 119.7 1_555 1_555 1_555 yes
C214 C213 H17 119.7 1_555 1_555 1_555 yes
C213 C214 C215 119.8(3) 1_555 1_555 1_555 yes
C213 C214 H18 120.1 1_555 1_555 1_555 yes
C215 C214 H18 120.1 1_555 1_555 1_555 yes
C214 C215 C216 120.8(3) 1_555 1_555 1_555 yes
C214 C215 H19 119.6 1_555 1_555 1_555 yes
C216 C215 H19 119.6 1_555 1_555 1_555 yes
C211 C216 C215 119.9(2) 1_555 1_555 1_555 yes
C211 C216 H20 120.0 1_555 1_555 1_555 yes
C215 C216 H20 120.0 1_555 1_555 1_555 yes
P2 C221 C222 120.0(2) 1_555 1_555 1_555 yes
P2 C221 C226 120.8(1) 1_555 1_555 1_555 yes
C222 C221 C226 119.2(2) 1_555 1_555 1_555 yes
C221 C222 C223 120.4(2) 1_555 1_555 1_555 yes
C221 C222 H21 119.8 1_555 1_555 1_555 yes
C223 C222 H21 119.8 1_555 1_555 1_555 yes
C222 C223 C224 120.1(2) 1_555 1_555 1_555 yes
C222 C223 H22 120.0 1_555 1_555 1_555 yes
C224 C223 H22 120.0 1_555 1_555 1_555 yes
C223 C224 C225 119.9(2) 1_555 1_555 1_555 yes
C223 C224 H23 120.0 1_555 1_555 1_555 yes
C225 C224 H23 120.0 1_555 1_555 1_555 yes
C224 C225 C226 120.8(2) 1_555 1_555 1_555 yes
C224 C225 H24 119.6 1_555 1_555 1_555 yes
C226 C225 H24 119.6 1_555 1_555 1_555 yes
C221 C226 C225 119.6(2) 1_555 1_555 1_555 yes
C221 C226 H25 120.2 1_555 1_555 1_555 yes
C225 C226 H25 120.2 1_555 1_555 1_555 yes
P2 C231 C232 122.2(2) 1_555 1_555 1_555 yes
P2 C231 C236 118.9(1) 1_555 1_555 1_555 yes
C232 C231 C236 118.9(2) 1_555 1_555 1_555 yes
C231 C232 C233 120.0(2) 1_555 1_555 1_555 yes
C231 C232 H26 120.0 1_555 1_555 1_555 yes
C233 C232 H26 120.0 1_555 1_555 1_555 yes
C232 C233 C234 120.7(2) 1_555 1_555 1_555 yes
C232 C233 H27 119.7 1_555 1_555 1_555 yes
C234 C233 H27 119.7 1_555 1_555 1_555 yes
C233 C234 C235 119.7(2) 1_555 1_555 1_555 yes
C233 C234 H28 120.1 1_555 1_555 1_555 yes
C235 C234 H28 120.1 1_555 1_555 1_555 yes
C234 C235 C236 120.6(2) 1_555 1_555 1_555 yes
C234 C235 H29 119.7 1_555 1_555 1_555 yes
C236 C235 H29 119.7 1_555 1_555 1_555 yes
C231 C236 C235 120.1(2) 1_555 1_555 1_555 yes
C231 C236 H30 120.0 1_555 1_555 1_555 yes
C235 C236 H30 120.0 1_555 1_555 1_555 yes

loop_
_geom_bond_atom_site_label_1
_geom_bond_atom_site_label_2
_geom_bond_distance
_geom_bond_site_symmetry_1
_geom_bond_site_symmetry_2
_geom_bond_publ_flag
Pt Cl1 2.362(1) 1_555 1_555 yes
Pt P1 2.252(1) 1_555 1_555 yes
Pt P2 2.243(1) 1_555 1_555 yes
Pt O1 2.109(1) 1_555 1_555 yes
Cl2 C1 1.749(3) 1_555 1_555 yes
Cl3 Cl5 0.606(5) 1_555 1_555 yes
Cl3 Cl7 0.519(5) 1_555 1_555 yes
Cl3 C1 1.737(3) 1_555 1_555 yes
Cl4 Cl6 0.753(6) 1_555 1_555 yes
Cl4 Cl8 0.646(4) 1_555 1_555 yes
Cl4 C1 1.907(4) 1_555 1_555 yes
Cl5 Cl7 1.121(7) 1_555 1_555 yes
Cl5 C1 2.004(5) 1_555 1_555 yes
Cl6 Cl7 1.958(7) 1_555 1_555 yes
Cl6 Cl8 0.794(5) 1_555 1_555 yes
Cl6 C1 1.567(6) 1_555 1_555 yes
Cl7 Cl8 2.370(6) 1_555 1_555 yes
Cl7 C1 1.607(5) 1_555 1_555 yes
Cl8 C1 1.648(5) 1_555 1_555 yes
P1 C111 1.836(2) 1_555 1_555 yes
P1 C121 1.821(2) 1_555 1_555 yes
P1 C131 1.815(2) 1_555 1_555 yes
P2 C211 1.825(2) 1_555 1_555 yes
P2 C221 1.831(2) 1_555 1_555 yes
P2 C231 1.820(2) 1_555 1_555 yes
O1 N 1.242(2) 1_555 1_555 yes
O2 N 1.236(2) 1_555 1_555 yes
O3 N 1.239(2) 1_555 1_555 yes
C111 C112 1.393(3) 1_555 1_555 yes
C111 C116 1.384(3) 1_555 1_555 yes
C112 C113 1.385(3) 1_555 1_555 yes
C112 H1 0.970 1_555 1_555 yes
C113 C114 1.373(4) 1_555 1_555 yes
C113 H2 0.970 1_555 1_555 yes
C114 C115 1.373(3) 1_555 1_555 yes
C114 H3 0.970 1_555 1_555 yes
C115 C116 1.385(3) 1_555 1_555 yes
C115 H4 0.970 1_555 1_555 yes
C116 H5 0.970 1_555 1_555 yes
C121 C122 1.386(3) 1_555 1_555 yes
C121 C126 1.392(3) 1_555 1_555 yes
C122 C123 1.379(4) 1_555 1_555 yes
C122 H6 0.970 1_555 1_555 yes
C123 C124 1.381(4) 1_555 1_555 yes
C123 H7 0.970 1_555 1_555 yes
C124 C125 1.367(4) 1_555 1_555 yes
C124 H8 0.970 1_555 1_555 yes
C125 C126 1.390(3) 1_555 1_555 yes
C125 H9 0.970 1_555 1_555 yes
C126 H10 0.970 1_555 1_555 yes
C131 C132 1.389(3) 1_555 1_555 yes
C131 C136 1.391(3) 1_555 1_555 yes
C132 C133 1.389(3) 1_555 1_555 yes
C132 H11 0.970 1_555 1_555 yes
C133 C134 1.377(4) 1_555 1_555 yes
C133 H12 0.970 1_555 1_555 yes
C134 C135 1.378(4) 1_555 1_555 yes
C134 H13 0.970 1_555 1_555 yes
C135 C136 1.382(3) 1_555 1_555 yes
C135 H14 0.970 1_555 1_555 yes
C136 H15 0.970 1_555 1_555 yes
C211 C212 1.400(3) 1_555 1_555 yes
C211 C216 1.388(3) 1_555 1_555 yes
C212 C213 1.384(4) 1_555 1_555 yes
C212 H16 0.970 1_555 1_555 yes
C213 C214 1.376(4) 1_555 1_555 yes
C213 H17 0.970 1_555 1_555 yes
C214 C215 1.367(4) 1_555 1_555 yes
C214 H18 0.970 1_555 1_555 yes
C215 C216 1.392(4) 1_555 1_555 yes
C215 H19 0.970 1_555 1_555 yes
C216 H20 0.970 1_555 1_555 yes
C221 C222 1.392(3) 1_555 1_555 yes
C221 C226 1.388(3) 1_555 1_555 yes
C222 C223 1.391(3) 1_555 1_555 yes
C222 H21 0.970 1_555 1_555 yes
C223 C224 1.380(3) 1_555 1_555 yes
C223 H22 0.970 1_555 1_555 yes
C224 C225 1.367(3) 1_555 1_555 yes
C224 H23 0.970 1_555 1_555 yes
C225 C226 1.399(3) 1_555 1_555 yes
C225 H24 0.970 1_555 1_555 yes
C226 H25 0.970 1_555 1_555 yes
C231 C232 1.384(3) 1_555 1_555 yes
C231 C236 1.391(3) 1_555 1_555 yes
C232 C233 1.398(3) 1_555 1_555 yes
C232 H26 0.970 1_555 1_555 yes
C233 C234 1.359(4) 1_555 1_555 yes
C233 H27 0.970 1_555 1_555 yes
C234 C235 1.374(3) 1_555 1_555 yes
C234 H28 0.970 1_555 1_555 yes
C235 C236 1.387(3) 1_555 1_555 yes
C235 H29 0.970 1_555 1_555 yes
C236 H30 0.970 1_555 1_555 yes
